data_7233792
loop_
_publ_author_name
'Weizhao Cai'
'Jiangang He'
'Wei Li'
'Andrzej Katrusiak'

_publ_section_title
;
 Anomalous compression of a weakly CH...O bonded nonlinear optical
 molecular crystal
;
_journal_name_full 'Journal of Materials Chemistry C'
_journal_page_first 6471
_journal_page_last 6476
_journal_paper_doi 10.1039/C4TC00654B
_journal_volume 2
_journal_year 2014
_chemical_formula_moiety 'C6 H6 N2 O3'
_chemical_formula_sum 'C6 H6 N2 O3'
_chemical_formula_weight 154.13
_chemical_name_common 3-methyl-4-nitropyridineN-oxide
_space_group_IT_number 19
_space_group_name_Hall 'P 2ac 2ab'
_space_group_name_H-M_alt 'P 21 21 21'
_symmetry_cell_setting orthorhombic
_symmetry_space_group_name_Hall 'P 2ac 2ab'
_symmetry_space_group_name_H-M 'P 21 21 21'
_atom_sites_solution_hydrogens geom
_atom_sites_solution_primary direct
_atom_sites_solution_secondary difmap
_cell_angle_alpha 90.00
_cell_angle_beta 90.00
_cell_angle_gamma 90.00
_cell_formula_units_Z 4
_cell_length_a 21.325(5)
_cell_length_b 6.152(6)
_cell_length_c 5.1306(10)
_cell_measurement_pressure 120000
_cell_measurement_temperature 296(2)
_cell_volume 673.1(7)
_computing_structure_refinement 'SHELXL-97 (Sheldrick, 1997)'
_computing_structure_solution 'SHELXS-97 (Sheldrick, 1990)'
_diffrn_ambient_temperature 296(2)
_diffrn_measured_fraction_theta_full 0.257
_diffrn_measured_fraction_theta_max 0.257
_diffrn_measurement_device_type 'Oxford Diffraction Xcalibur Eos'
_diffrn_measurement_method
;HP omega scans - for more details see:
A. Budzianowski, A. Katrusiak in High-Pressure Crystallography
(Eds.: A. Katrusiak, P. F. McMillan),
Dordrecht: Kluwer Acad. Publ., 2004 pp.157-168
;
_diffrn_radiation_monochromator graphite
_diffrn_radiation_source 'fine-focus sealed tube'
_diffrn_radiation_type MoK\a
_diffrn_radiation_wavelength 0.71073
_diffrn_reflns_av_R_equivalents 0.0746
_diffrn_reflns_av_sigmaI/netI 0.0529
_diffrn_reflns_limit_h_max 27
_diffrn_reflns_limit_h_min -27
_diffrn_reflns_limit_k_max 1
_diffrn_reflns_limit_k_min -1
_diffrn_reflns_limit_l_max 6
_diffrn_reflns_limit_l_min -6
_diffrn_reflns_number 2622
_diffrn_reflns_theta_full 27.98
_diffrn_reflns_theta_max 27.98
_diffrn_reflns_theta_min 3.82
_exptl_absorpt_coefficient_mu 0.124
_exptl_absorpt_correction_T_max 0.9816
_exptl_absorpt_correction_T_min 0.5385
_exptl_absorpt_correction_type analytical
_exptl_absorpt_process_details
;
Katrusiak, A. (2003). REDSHABS - Program for correcting
reflections intensities for DAC absorption, gasket shadowing
and sample crystal absorption. Adam Mickiewicz University, Pozna\'n.
Katrusiak, A. (2004). Z. Kristallogr. 219, 461-467
;
_exptl_crystal_colour 'light yellow'
_exptl_crystal_density_diffrn 1.521
_exptl_crystal_density_method 'not measured'
_exptl_crystal_description block
_exptl_crystal_F_000 320
_exptl_crystal_size_max 0.37
_exptl_crystal_size_mid 0.28
_exptl_crystal_size_min 0.15
_refine_diff_density_max 0.064
_refine_diff_density_min -0.057
_refine_diff_density_rms 0.018
_refine_ls_abs_structure_details 'Flack H D (1983), Acta Cryst. A39, 876-881'
_refine_ls_abs_structure_Flack 4(7)
_refine_ls_extinction_coef 0.078(8)
_refine_ls_extinction_expression Fc^*^=kFc[1+0.001xFc^2^\l^3^/sin(2\q)]^-1/4^
_refine_ls_extinction_method SHELXL
_refine_ls_goodness_of_fit_ref 1.308
_refine_ls_hydrogen_treatment constr
_refine_ls_matrix_type full
_refine_ls_number_parameters 101
_refine_ls_number_reflns 359
_refine_ls_number_restraints 75
_refine_ls_restrained_S_all 1.231
_refine_ls_R_factor_all 0.0862
_refine_ls_R_factor_gt 0.0621
_refine_ls_shift/su_max 0.000
_refine_ls_shift/su_mean 0.000
_refine_ls_structure_factor_coef Fsqd
_refine_ls_weighting_details 'calc w=1/[\s^2^(Fo^2^)+(0.0000P)^2^+0.2731P] where P=(Fo^2^+2Fc^2^)/3'
_refine_ls_weighting_scheme calc
_refine_ls_wR_factor_gt 0.0780
_refine_ls_wR_factor_ref 0.0846
_reflns_number_gt 298
_reflns_number_total 359
_reflns_threshold_expression >2sigma(I)
_cod_data_source_file 1000005.cif
_cod_data_source_block PCOD1000005
_cod_depositor_comments
;
The following automatic conversions were performed:

data item '_symmetry_cell_setting' value 'Orthorhombic' was changed
to 'orthorhombic' in accordance with the built-in table derived from
the CIF Core dictionary named 'cif_core.dic' version 2.4.5 last
updated on 2014-11-21.

Automatic conversion script
Id: cif_fix_values 6909 2019-04-08 15:41:33Z antanas 
;
_cod_original_sg_symbol_Hall 'P 2ac 2ab '
_cod_original_sg_symbol_H-M ' P 21 21 21'
_cod_database_code 7233792

loop_
_symmetry_equiv_pos_as_xyz
'x, y, z'
'-x+1/2, -y, z+1/2'
'-x, y+1/2, -z+1/2'
'x+1/2, -y+1/2, -z'

loop_
_atom_site_label
_atom_site_type_symbol
_atom_site_fract_x
_atom_site_fract_y
_atom_site_fract_z
_atom_site_U_iso_or_equiv
_atom_site_adp_type
_atom_site_occupancy
_atom_site_symmetry_multiplicity
_atom_site_calc_flag
_atom_site_refinement_flags
_atom_site_disorder_assembly
_atom_site_disorder_group
N1 N 0.1548(2) 0.050(2) 0.5062(11) 0.047(5) Uani 1 1 d DU . .
C1 C 0.1783(2) 0.186(3) 0.3171(12) 0.040(4) Uani 1 1 d DU . .
H1 H 0.2150 0.1433 0.2342 0.048 Uiso 1 1 calc R . .
C2 C 0.1516(2) 0.381(2) 0.2396(9) 0.037(4) Uani 1 1 d DU . .
C3 C 0.0968(2) 0.4377(19) 0.3711(10) 0.033(4) Uani 1 1 d DU . .
C4 C 0.0730(3) 0.301(2) 0.5606(12) 0.046(5) Uani 1 1 d DU . .
H2 H 0.0363 0.3436 0.6449 0.055 Uiso 1 1 calc R . .
C5 C 0.0994(3) 0.109(2) 0.6324(12) 0.054(5) Uani 1 1 d DU . .
H3 H 0.0814 0.0212 0.7596 0.065 Uiso 1 1 calc R . .
O1 O 0.1804(2) -0.134(2) 0.5687(11) 0.084(5) Uani 1 1 d DU . .
C6 C 0.1873(2) 0.512(3) 0.0419(10) 0.055(5) Uani 1 1 d DU . .
H4 H 0.2235 0.4313 -0.0135 0.083 Uiso 1 1 calc R . .
H5 H 0.2004 0.6467 0.1185 0.083 Uiso 1 1 calc R . .
H6 H 0.1609 0.5406 -0.1056 0.083 Uiso 1 1 calc R . .
N2 N 0.0629(2) 0.636(2) 0.3054(11) 0.047(4) Uani 1 1 d DU . .
O2 O 0.07465(19) 0.718(3) 0.1012(10) 0.077(4) Uani 1 1 d U . .
O3 O 0.02229(15) 0.695(2) 0.4543(8) 0.064(4) Uani 1 1 d U . .

loop_
_atom_site_aniso_label
_atom_site_aniso_U_11
_atom_site_aniso_U_22
_atom_site_aniso_U_33
_atom_site_aniso_U_23
_atom_site_aniso_U_13
_atom_site_aniso_U_12
N1 0.039(3) 0.043(13) 0.060(3) 0.005(6) -0.012(3) -0.006(5)
C1 0.030(2) 0.044(13) 0.047(3) 0.015(7) 0.005(3) -0.008(6)
C2 0.043(3) 0.032(13) 0.036(3) 0.003(7) -0.008(2) -0.012(6)
C3 0.027(2) 0.028(13) 0.045(3) 0.009(6) -0.006(2) 0.007(6)
C4 0.048(3) 0.046(13) 0.044(4) 0.017(7) 0.008(3) -0.003(7)
C5 0.058(3) 0.054(13) 0.050(4) 0.006(7) 0.000(3) 0.000(7)
O1 0.066(3) 0.086(13) 0.101(4) 0.000(8) -0.007(3) 0.005(6)
C6 0.056(3) 0.058(13) 0.052(3) 0.001(7) 0.004(2) -0.011(6)
N2 0.038(2) 0.052(13) 0.051(3) 0.014(6) -0.003(2) -0.001(5)
O2 0.075(2) 0.074(12) 0.083(3) 0.025(6) 0.010(2) 0.007(5)
O3 0.056(2) 0.059(12) 0.079(3) 0.004(6) 0.0147(19) 0.019(5)

loop_
_atom_type_symbol
_atom_type_description
_atom_type_scat_dispersion_real
_atom_type_scat_dispersion_imag
_atom_type_scat_source
C C 0.0033 0.0016 'International Tables Vol C Tables 4.2.6.8 and 6.1.1.4'
H H 0.0000 0.0000 'International Tables Vol C Tables 4.2.6.8 and 6.1.1.4'
N N 0.0061 0.0033 'International Tables Vol C Tables 4.2.6.8 and 6.1.1.4'
O O 0.0106 0.0060 'International Tables Vol C Tables 4.2.6.8 and 6.1.1.4'

loop_
_geom_angle_atom_site_label_1
_geom_angle_atom_site_label_2
_geom_angle_atom_site_label_3
_geom_angle
_geom_angle_site_symmetry_1
_geom_angle_site_symmetry_3
O1 N1 C1 123.5(8) . .
O1 N1 C5 118.0(8) . .
C1 N1 C5 118.5(10) . .
N1 C1 C2 125.4(7) . .
C1 C2 C3 114.9(7) . .
C1 C2 C6 116.6(7) . .
C3 C2 C6 128.4(9) . .
C4 C3 C2 119.9(9) . .
C4 C3 N2 119.2(7) . .
C2 C3 N2 120.8(7) . .
C5 C4 C3 124.5(8) . .
C4 C5 N1 116.8(9) . .
O2 N2 O3 125.3(11) . .
O2 N2 C3 117.1(8) . .
O3 N2 C3 117.4(7) . .

loop_
_geom_bond_atom_site_label_1
_geom_bond_atom_site_label_2
_geom_bond_distance
_geom_bond_site_symmetry_2
N1 O1 1.298(7) .
N1 C1 1.375(13) .
N1 C5 1.395(10) .
C1 C2 1.389(7) .
C2 C3 1.393(9) .
C2 C6 1.501(7) .
C3 C4 1.382(7) .
C3 N2 1.456(7) .
C4 C5 1.360(7) .
N2 O2 1.190(9) .
N2 O3 1.210(7) .

loop_
_geom_torsion_atom_site_label_1
_geom_torsion_atom_site_label_2
_geom_torsion_atom_site_label_3
_geom_torsion_atom_site_label_4
_geom_torsion
_geom_torsion_site_symmetry_1
_geom_torsion_site_symmetry_2
_geom_torsion_site_symmetry_3
_geom_torsion_site_symmetry_4
O1 N1 C1 C2 178.3(6) . . . .
C5 N1 C1 C2 0.5(9) . . . .
N1 C1 C2 C3 0.3(8) . . . .
N1 C1 C2 C6 176.0(6) . . . .
C1 C2 C3 C4 -0.5(8) . . . .
C6 C2 C3 C4 -175.6(6) . . . .
C1 C2 C3 N2 -178.4(5) . . . .
C6 C2 C3 N2 6.6(9) . . . .
C2 C3 C4 C5 -0.1(10) . . . .
N2 C3 C4 C5 177.8(6) . . . .
C3 C4 C5 N1 0.9(10) . . . .
O1 N1 C5 C4 -179.0(6) . . . .
C1 N1 C5 C4 -1.0(9) . . . .
C4 C3 N2 O2 -160.7(8) . . . .
C2 C3 N2 O2 17.2(9) . . . .
C4 C3 N2 O3 14.6(8) . . . .
C2 C3 N2 O3 -167.5(7) . . . .
